data_4121829
loop_
_publ_author_name
'Sadakiyo, Masaaki'
'Yamada, Teppei'
'Honda, Kyohei'
'Matsui, Hiroshi'
'Kitagawa, Hiroshi'

_publ_section_title
;
 Control of crystalline proton-conducting pathways by water-induced
 transformations of hydrogen-bonding networks in a metal-organic
 framework.
;
_journal_issue 21
_journal_name_full 'Journal of the American Chemical Society'
_journal_page_first 7701
_journal_page_last 7707
_journal_paper_doi 10.1021/ja5022014
_journal_volume 136
_journal_year 2014
_chemical_formula_sum 'C12 H22 N2 O18 Zn2'
_chemical_formula_weight 613.06
_chemical_name_common (NH4)2{HOOC(CH2)4COOH}[Zn2(C2O4)3](H2O)2
_chemical_name_systematic
; 
 ? 
;
_space_group_IT_number 14
_symmetry_cell_setting monoclinic
_symmetry_space_group_name_Hall '-P 2ybc'
_symmetry_space_group_name_H-M 'P 1 21/c 1'
_atom_sites_solution_hydrogens none
_atom_sites_solution_primary direct
_atom_sites_solution_secondary difmap
_audit_creation_method SHELXL-97
_cell_angle_alpha 90.00
_cell_angle_beta 104.019(4)
_cell_angle_gamma 90.00
_cell_formula_units_Z 2
_cell_length_a 7.606(7)
_cell_length_b 16.812(14)
_cell_length_c 8.963(7)
_cell_measurement_temperature 113(2)
_cell_volume 1112.0(16)
_computing_molecular_graphics 'yadokari-XG (K. Wakita, 2000)'
_computing_structure_refinement 'SHELXL-97 (Sheldrick, 1997)'
_computing_structure_solution 'SIR2002 (M. C. Burla, et.al. 2002)'
_diffrn_ambient_temperature 113(2)
_diffrn_detector_area_resol_mean 7.31
_diffrn_measured_fraction_theta_full 0.985
_diffrn_measured_fraction_theta_max 0.985
_diffrn_measurement_device_type 'Rigaku Mercury'
_diffrn_measurement_method \w
_diffrn_radiation_monochromator graphite
_diffrn_radiation_source 'rotating anode'
_diffrn_radiation_type MoK\a
_diffrn_radiation_wavelength 0.71070
_diffrn_reflns_av_R_equivalents 0.0319
_diffrn_reflns_av_sigmaI/netI 0.0391
_diffrn_reflns_limit_h_max 8
_diffrn_reflns_limit_h_min -9
_diffrn_reflns_limit_k_max 21
_diffrn_reflns_limit_k_min -16
_diffrn_reflns_limit_l_max 9
_diffrn_reflns_limit_l_min -11
_diffrn_reflns_number 7927
_diffrn_reflns_theta_full 27.47
_diffrn_reflns_theta_max 27.47
_diffrn_reflns_theta_min 4.21
_exptl_absorpt_coefficient_mu 2.248
_exptl_absorpt_correction_T_max 0.7292
_exptl_absorpt_correction_T_min 0.6621
_exptl_absorpt_correction_type numerical
_exptl_crystal_colour colorless
_exptl_crystal_density_diffrn 1.831
_exptl_crystal_density_method 'not measured'
_exptl_crystal_description block
_exptl_crystal_F_000 624
_exptl_crystal_size_max 0.20
_exptl_crystal_size_mid 0.20
_exptl_crystal_size_min 0.15
_refine_diff_density_max 2.621
_refine_diff_density_min -2.084
_refine_diff_density_rms 0.579
_refine_ls_extinction_method none
_refine_ls_goodness_of_fit_ref 1.257
_refine_ls_hydrogen_treatment none
_refine_ls_matrix_type full
_refine_ls_number_parameters 155
_refine_ls_number_reflns 2506
_refine_ls_number_restraints 0
_refine_ls_restrained_S_all 1.257
_refine_ls_R_factor_all 0.0724
_refine_ls_R_factor_gt 0.0580
_refine_ls_shift/su_max 0.000
_refine_ls_shift/su_mean 0.000
_refine_ls_structure_factor_coef Fsqd
_refine_ls_weighting_details 'calc w=1/[\s^2^(Fo^2^)+(0.1307P)^2^+0.0000P] where P=(Fo^2^+2Fc^2^)/3'
_refine_ls_weighting_scheme calc
_refine_ls_wR_factor_gt 0.1670
_refine_ls_wR_factor_ref 0.2020
_reflns_number_gt 2136
_reflns_number_total 2506
_reflns_threshold_expression >2sigma(I)
_cod_data_source_file ja5022014_si_003.cif
_cod_data_source_block ZnADP_2H2O
_cod_depositor_comments
;
The following automatic conversions were performed:
'_atom_site_symetry_multiplicity' tag replaced with
'_atom_site_symmetry_multiplicity'.

Automatic conversion script
Id: cif_correct_tags 1440 2010-10-19 06:21:57Z saulius 

 Adding full bibliography for 4121829--4121830.cif.
;
_cod_original_sg_symbol_H-M 'P 21/c'
_cod_database_code 4121829

loop_
_symmetry_equiv_pos_as_xyz
'x, y, z'
'-x, y+1/2, -z+1/2'
'-x, -y, -z'
'x, -y-1/2, z-1/2'

loop_
_atom_site_label
_atom_site_type_symbol
_atom_site_fract_x
_atom_site_fract_y
_atom_site_fract_z
_atom_site_U_iso_or_equiv
_atom_site_adp_type
_atom_site_occupancy
_atom_site_symmetry_multiplicity
_atom_site_calc_flag
Zn1 Zn 0.52407(7) 0.16059(3) 0.49845(4) 0.0110(2) Uani 1 1 d
O1 O 0.3487(4) 0.06951(16) 0.3944(3) 0.0128(6) Uani 1 1 d
O2 O 0.3655(4) 0.24809(17) 0.3633(3) 0.0143(6) Uani 1 1 d
O3 O 0.6859(4) 0.24379(17) 0.6400(3) 0.0142(6) Uani 1 1 d
O4 O 0.6756(4) 0.17617(18) 0.3374(3) 0.0126(6) Uani 1 1 d
O5 O 0.3733(4) 0.17472(18) 0.6618(3) 0.0142(6) Uani 1 1 d
O8 O 0.8934(4) 0.01377(18) 0.3158(3) 0.0205(7) Uani 1 1 d
O7 O 1.0408(4) 0.08383(18) 0.1717(3) 0.0219(7) Uani 1 1 d
O9 O 1.0343(5) 0.19645(19) 0.9141(3) 0.0263(7) Uani 1 1 d
O6 O 0.6703(4) 0.06317(16) 0.6020(3) 0.0134(6) Uani 1 1 d
N1 N 0.9972(5) 0.1463(2) 0.5819(4) 0.0172(7) Uani 1 1 d
C3 C 0.5938(5) -0.00153(19) 0.5597(4) 0.0110(8) Uani 1 1 d
C2 C 0.6162(5) 0.2689(2) 0.7434(4) 0.0112(7) Uani 1 1 d
C1 C 0.4359(5) 0.2714(2) 0.2583(4) 0.0128(8) Uani 1 1 d
C6 C 0.5768(6) -0.0004(2) 0.0746(5) 0.0190(9) Uani 1 1 d
C5 C 0.7381(6) 0.0493(3) 0.0552(4) 0.0176(8) Uani 1 1 d
C4 C 0.8944(6) 0.0461(2) 0.1947(4) 0.0162(8) Uani 1 1 d

loop_
_atom_site_aniso_label
_atom_site_aniso_U_11
_atom_site_aniso_U_22
_atom_site_aniso_U_33
_atom_site_aniso_U_23
_atom_site_aniso_U_13
_atom_site_aniso_U_12
Zn1 0.0113(4) 0.0084(4) 0.0127(3) -0.00016(12) 0.0018(2) -0.00070(14)
O1 0.0127(14) 0.0064(13) 0.0167(12) -0.0012(10) -0.0012(10) -0.0021(10)
O2 0.0126(14) 0.0126(14) 0.0178(13) 0.0049(10) 0.0038(11) 0.0041(11)
O3 0.0134(14) 0.0140(14) 0.0156(13) -0.0049(10) 0.0044(10) -0.0029(11)
O4 0.0114(15) 0.0124(13) 0.0144(12) 0.0024(10) 0.0037(10) 0.0035(11)
O5 0.0128(15) 0.0137(13) 0.0165(13) -0.0038(10) 0.0040(10) -0.0042(11)
O8 0.0181(15) 0.0219(15) 0.0195(15) 0.0048(11) 0.0004(12) 0.0015(13)
O7 0.0144(15) 0.0256(16) 0.0234(13) 0.0039(11) 0.0000(11) -0.0051(13)
O9 0.0208(17) 0.0322(19) 0.0261(15) 0.0058(12) 0.0060(12) 0.0003(14)
O6 0.0132(14) 0.0087(13) 0.0166(12) -0.0002(10) -0.0001(10) -0.0025(10)
N1 0.0106(17) 0.0172(16) 0.0230(16) 0.0034(13) 0.0023(13) 0.0005(14)
C3 0.0107(18) 0.011(2) 0.0113(19) 0.0005(11) 0.0027(14) -0.0012(13)
C2 0.0111(18) 0.0066(17) 0.0143(16) 0.0000(12) 0.0000(13) 0.0001(14)
C1 0.0113(19) 0.0079(17) 0.0180(17) -0.0010(12) 0.0015(14) 0.0024(14)
C6 0.013(2) 0.022(3) 0.019(2) 0.0021(13) -0.0018(16) -0.0036(16)
C5 0.0117(19) 0.022(2) 0.0183(17) 0.0005(14) 0.0015(14) -0.0026(16)
C4 0.0134(19) 0.0132(18) 0.0216(18) -0.0021(14) 0.0035(14) 0.0008(15)

loop_
_atom_type_symbol
_atom_type_description
_atom_type_scat_dispersion_real
_atom_type_scat_dispersion_imag
_atom_type_scat_source
C C 0.0033 0.0016 'International Tables Vol C Tables 4.2.6.8 and 6.1.1.4'
H H 0.0000 0.0000 'International Tables Vol C Tables 4.2.6.8 and 6.1.1.4'
N N 0.0061 0.0033 'International Tables Vol C Tables 4.2.6.8 and 6.1.1.4'
O O 0.0106 0.0060 'International Tables Vol C Tables 4.2.6.8 and 6.1.1.4'
Zn Zn 0.2839 1.4301 'International Tables Vol C Tables 4.2.6.8 and 6.1.1.4'

loop_
_geom_angle_atom_site_label_1
_geom_angle_atom_site_label_2
_geom_angle_atom_site_label_3
_geom_angle
_geom_angle_site_symmetry_1
_geom_angle_site_symmetry_3
O6 Zn1 O4 94.78(12) . .
O6 Zn1 O3 94.83(12) . .
O4 Zn1 O3 89.59(12) . .
O6 Zn1 O5 95.90(12) . .
O4 Zn1 O5 166.17(14) . .
O3 Zn1 O5 80.78(12) . .
O6 Zn1 O2 171.14(11) . .
O4 Zn1 O2 81.23(12) . .
O3 Zn1 O2 93.06(14) . .
O5 Zn1 O2 89.33(12) . .
O6 Zn1 O1 80.58(14) . .
O4 Zn1 O1 100.60(12) . .
O3 Zn1 O1 169.09(11) . .
O5 Zn1 O1 89.81(12) . .
O2 Zn1 O1 92.32(13) . .
C3 O1 Zn1 112.7(2) 3_656 .
C1 O2 Zn1 111.3(3) . .
C2 O3 Zn1 112.7(3) . .
C2 O4 Zn1 113.0(3) 4_565 .
C1 O5 Zn1 112.5(3) 4_566 .
C3 O6 Zn1 113.2(2) . .
O6 C3 O1 126.4(4) . 3_656
O6 C3 C3 117.4(4) . 3_656
O1 C3 C3 116.2(4) 3_656 3_656
O3 C2 O4 126.7(4) . 4_566
O3 C2 C1 117.2(3) . 4_566
O4 C2 C1 116.1(4) 4_566 4_566
O2 C1 O5 125.4(4) . 4_565
O2 C1 C2 118.2(3) . 4_565
O5 C1 C2 116.4(4) 4_565 4_565
C5 C6 C6 110.9(4) . 3_655
C4 C5 C6 112.4(3) . .
O8 C4 O7 122.3(4) . .
O8 C4 C5 125.7(4) . .
O7 C4 C5 112.0(3) . .

loop_
_geom_bond_atom_site_label_1
_geom_bond_atom_site_label_2
_geom_bond_distance
_geom_bond_site_symmetry_2
Zn1 O6 2.069(3) .
Zn1 O4 2.070(3) .
Zn1 O3 2.080(3) .
Zn1 O5 2.081(3) .
Zn1 O2 2.093(3) .
Zn1 O1 2.096(3) .
O1 C3 1.257(4) 3_656
O2 C1 1.253(5) .
O3 C2 1.247(5) .
O4 C2 1.258(5) 4_565
O5 C1 1.263(5) 4_566
O8 C4 1.216(5) .
O7 C4 1.340(5) .
O6 C3 1.248(4) .
C3 O1 1.257(4) 3_656
C3 C3 1.564(8) 3_656
C2 O4 1.258(5) 4_566
C2 C1 1.564(6) 4_566
C1 O5 1.263(5) 4_565
C1 C2 1.564(6) 4_565
C6 C5 1.528(6) .
C6 C6 1.548(8) 3_655
C5 C4 1.503(5) .
